data_4119862
loop_
_publ_author_name
'Jiaxiang Chu'
'Christos E. Kefalidis'
'Laurent Maron'
'Xuebing Leng'
'Yaofeng Chen'

_publ_section_title
;
 Chameleon Behavior of a Newly Synthesized Scandium Nitrilimine Derivative
;
_journal_name_full 'Journal of the American Chemical Society'
_journal_page_first 8165
_journal_page_last 8168
_journal_paper_doi 10.1021/ja403387v
_journal_volume 135
_journal_year 2013
_chemical_formula_sum 'C47 H74 N7 O Sc Si'
_chemical_formula_weight 826.18
_chemical_name_systematic
; 
 ? 
;
_space_group_IT_number 14
_symmetry_cell_setting monoclinic
_symmetry_space_group_name_Hall '-P 2yn'
_symmetry_space_group_name_H-M 'P 1 21/n 1'
_atom_sites_solution_hydrogens geom
_atom_sites_solution_primary direct
_atom_sites_solution_secondary difmap
_audit_creation_method SHELXL-97
_cell_angle_alpha 90.00
_cell_angle_beta 95.307(2)
_cell_angle_gamma 90.00
_cell_formula_units_Z 4
_cell_length_a 9.8473(10)
_cell_length_b 21.416(2)
_cell_length_c 23.359(3)
_cell_measurement_reflns_used 4944
_cell_measurement_temperature 173(2)
_cell_measurement_theta_max 25.45
_cell_measurement_theta_min 2.28
_cell_volume 4905.1(9)
_computing_cell_refinement 'Bruker SAINT'
_computing_data_collection 'Bruker APEX2'
_computing_data_reduction 'Bruker SAINT'
_computing_molecular_graphics 'Bruker SHELXTL'
_computing_publication_material 'Bruker SHELXTL'
_computing_structure_refinement 'SHELXL-97 (Sheldrick, 2008)'
_computing_structure_solution 'SHELXS-97 (Sheldrick, 2008)'
_diffrn_ambient_temperature 173(2)
_diffrn_measured_fraction_theta_full 0.999
_diffrn_measured_fraction_theta_max 0.999
_diffrn_measurement_device_type 'Bruker APEX-II CCD'
_diffrn_measurement_method '\f and \w scans'
_diffrn_radiation_monochromator graphite
_diffrn_radiation_source 'fine-focus sealed tube'
_diffrn_radiation_type MoK\a
_diffrn_radiation_wavelength 0.71073
_diffrn_reflns_av_R_equivalents 0.0713
_diffrn_reflns_av_sigmaI/netI 0.0725
_diffrn_reflns_limit_h_max 10
_diffrn_reflns_limit_h_min -12
_diffrn_reflns_limit_k_max 26
_diffrn_reflns_limit_k_min -26
_diffrn_reflns_limit_l_max 28
_diffrn_reflns_limit_l_min -28
_diffrn_reflns_number 34212
_diffrn_reflns_theta_full 26.00
_diffrn_reflns_theta_max 26.00
_diffrn_reflns_theta_min 1.75
_exptl_absorpt_coefficient_mu 0.214
_exptl_absorpt_correction_T_max 0.9831
_exptl_absorpt_correction_T_min 0.9584
_exptl_absorpt_correction_type multi-scan
_exptl_absorpt_process_details sadabs
_exptl_crystal_colour yellow
_exptl_crystal_density_diffrn 1.119
_exptl_crystal_description block
_exptl_crystal_F_000 1792
_exptl_crystal_size_max 0.20
_exptl_crystal_size_mid 0.12
_exptl_crystal_size_min 0.08
_refine_diff_density_max 0.861
_refine_diff_density_min -0.445
_refine_diff_density_rms 0.055
_refine_ls_extinction_method none
_refine_ls_goodness_of_fit_ref 1.012
_refine_ls_hydrogen_treatment constr
_refine_ls_matrix_type full
_refine_ls_number_parameters 530
_refine_ls_number_reflns 9615
_refine_ls_number_restraints 14
_refine_ls_restrained_S_all 1.035
_refine_ls_R_factor_all 0.1041
_refine_ls_R_factor_gt 0.0511
_refine_ls_shift/su_max 0.005
_refine_ls_shift/su_mean 0.000
_refine_ls_structure_factor_coef Fsqd
_refine_ls_weighting_details 'calc w=1/[\s^2^(Fo^2^)+(0.0762P)^2^+0.0000P] where P=(Fo^2^+2Fc^2^)/3'
_refine_ls_weighting_scheme calc
_refine_ls_wR_factor_gt 0.1226
_refine_ls_wR_factor_ref 0.1473
_reflns_number_gt 5867
_reflns_number_total 9615
_reflns_threshold_expression >2sigma(I)
_cod_data_source_file ja403387v_2.cif
_cod_data_source_block mo_dm12274_0m
_cod_original_cell_volume 4905.0(9)
_cod_database_code 4119862

loop_
_symmetry_equiv_pos_as_xyz
'x, y, z'
'-x+1/2, y+1/2, -z+1/2'
'-x, -y, -z'
'x-1/2, -y-1/2, z-1/2'

loop_
_atom_site_label
_atom_site_type_symbol
_atom_site_fract_x
_atom_site_fract_y
_atom_site_fract_z
_atom_site_U_iso_or_equiv
_atom_site_adp_type
_atom_site_occupancy
_atom_site_symmetry_multiplicity
_atom_site_calc_flag
_atom_site_refinement_flags
Sc1 Sc 0.17112(5) 0.68644(2) 0.77517(2) 0.02487(14) Uani 1 1 d .
Si1 Si 0.26087(8) 0.56492(4) 0.54569(3) 0.0347(2) Uani 1 1 d .
N1 N 0.1106(2) 0.77804(9) 0.73771(9) 0.0288(5) Uani 1 1 d .
N2 N 0.3327(2) 0.74273(10) 0.82123(9) 0.0301(5) Uani 1 1 d .
N3 N 0.3101(3) 0.61508(10) 0.83141(10) 0.0372(6) Uani 1 1 d .
N4 N 0.3055(5) 0.60358(15) 0.99225(13) 0.0836(11) Uani 1 1 d U
N5 N -0.0009(2) 0.65414(9) 0.80741(10) 0.0331(6) Uani 1 1 d .
H5 H -0.0420 0.6323 0.7790 0.040 Uiso 1 1 calc RD
N6 N 0.4783(3) 0.5775(2) 0.68156(13) 0.0882(13) Uani 1 1 d .
N7 N 0.3763(3) 0.58221(14) 0.65412(11) 0.0475(7) Uani 1 1 d .
O1 O 0.18681(18) 0.63842(8) 0.70680(8) 0.0316(4) Uani 1 1 d .
C1 C 0.0609(4) 0.89127(13) 0.73669(16) 0.0574(10) Uani 1 1 d .
H1A H 0.1228 0.9271 0.7411 0.086 Uiso 1 1 calc R
H1B H -0.0202 0.8996 0.7568 0.086 Uiso 1 1 calc R
H1C H 0.0336 0.8843 0.6958 0.086 Uiso 1 1 calc R
C2 C 0.1326(3) 0.83388(12) 0.76198(13) 0.0351(7) Uani 1 1 d .
C3 C 0.2222(3) 0.84334(12) 0.81145(12) 0.0359(7) Uani 1 1 d .
H3 H 0.2149 0.8825 0.8301 0.043 Uiso 1 1 calc R
C4 C 0.3213(3) 0.80236(12) 0.83694(11) 0.0327(6) Uani 1 1 d .
C5 C 0.4218(3) 0.82903(14) 0.88419(13) 0.0470(8) Uani 1 1 d .
H5A H 0.4191 0.8040 0.9192 0.071 Uiso 1 1 calc R
H5B H 0.3968 0.8723 0.8921 0.071 Uiso 1 1 calc R
H5C H 0.5141 0.8280 0.8717 0.071 Uiso 1 1 calc R
C6 C 0.4539(3) 0.70853(14) 0.84646(14) 0.0452(8) Uani 1 1 d .
H6A H 0.4570 0.7093 0.8889 0.054 Uiso 1 1 calc R
H6B H 0.5378 0.7286 0.8350 0.054 Uiso 1 1 calc R
C7 C 0.4456(3) 0.64177(13) 0.82514(13) 0.0413(8) Uani 1 1 d .
H7A H 0.4639 0.6406 0.7842 0.050 Uiso 1 1 calc R
H7B H 0.5162 0.6164 0.8473 0.050 Uiso 1 1 calc R
C8 C 0.2633(5) 0.61633(15) 0.89008(14) 0.0656(11) Uani 1 1 d .
H8A H 0.2606 0.6606 0.9023 0.079 Uiso 1 1 calc R
H8B H 0.1682 0.6008 0.8871 0.079 Uiso 1 1 calc R
C9 C 0.3397(5) 0.58170(17) 0.93598(15) 0.0732(12) Uani 1 1 d .
H9A H 0.4386 0.5871 0.9330 0.088 Uiso 1 1 calc R
H9B H 0.3182 0.5367 0.9319 0.088 Uiso 1 1 calc R
C10 C 0.3058(4) 0.55001(13) 0.81005(14) 0.0487(9) Uani 1 1 d .
H10A H 0.3309 0.5492 0.7704 0.073 Uiso 1 1 calc R
H10B H 0.2134 0.5333 0.8111 0.073 Uiso 1 1 calc R
H10C H 0.3702 0.5244 0.8345 0.073 Uiso 1 1 calc R
C11 C 0.0436(3) 0.77506(11) 0.67969(12) 0.0334(7) Uani 1 1 d .
C12 C -0.0966(3) 0.76353(13) 0.66973(14) 0.0413(8) Uani 1 1 d .
C13 C -0.1537(4) 0.75782(15) 0.61292(16) 0.0536(9) Uani 1 1 d .
H13 H -0.2486 0.7497 0.6055 0.064 Uiso 1 1 calc R
C14 C -0.0746(4) 0.76373(16) 0.56745(16) 0.0577(10) Uani 1 1 d .
H14 H -0.1151 0.7598 0.5291 0.069 Uiso 1 1 calc R
C15 C 0.0635(4) 0.77534(14) 0.57768(14) 0.0483(8) Uani 1 1 d .
H15 H 0.1172 0.7793 0.5461 0.058 Uiso 1 1 calc R
C16 C 0.1255(3) 0.78139(12) 0.63373(13) 0.0381(7) Uani 1 1 d .
C17 C 0.2781(3) 0.79494(15) 0.64310(14) 0.0452(8) Uani 1 1 d .
H17 H 0.3071 0.7911 0.6851 0.054 Uiso 1 1 calc R
C18 C 0.3088(5) 0.86191(18) 0.6242(3) 0.1019(18) Uani 1 1 d .
H18A H 0.4074 0.8694 0.6296 0.153 Uiso 1 1 calc R
H18B H 0.2621 0.8917 0.6475 0.153 Uiso 1 1 calc R
H18C H 0.2766 0.8673 0.5836 0.153 Uiso 1 1 calc R
C19 C 0.3633(4) 0.75074(18) 0.61121(18) 0.0675(11) Uani 1 1 d .
H19A H 0.3465 0.7078 0.6231 0.101 Uiso 1 1 calc R
H19B H 0.4601 0.7608 0.6200 0.101 Uiso 1 1 calc R
H19C H 0.3388 0.7549 0.5698 0.101 Uiso 1 1 calc R
C20 C -0.1902(3) 0.75876(15) 0.71812(16) 0.0498(9) Uani 1 1 d .
H20 H -0.1317 0.7593 0.7555 0.060 Uiso 1 1 calc R
C21 C -0.2882(4) 0.81498(17) 0.7176(2) 0.0788(13) Uani 1 1 d .
H21A H -0.3424 0.8172 0.6803 0.118 Uiso 1 1 calc R
H21B H -0.2354 0.8535 0.7240 0.118 Uiso 1 1 calc R
H21C H -0.3492 0.8099 0.7481 0.118 Uiso 1 1 calc R
C22 C -0.2723(3) 0.69779(16) 0.71532(17) 0.0583(9) Uani 1 1 d .
H22A H -0.3390 0.6985 0.6815 0.087 Uiso 1 1 calc R
H22B H -0.3201 0.6937 0.7501 0.087 Uiso 1 1 calc R
H22C H -0.2104 0.6623 0.7126 0.087 Uiso 1 1 calc R
C24 C 0.1432(3) 0.61460(12) 0.65265(11) 0.0315(6) Uani 1 1 d .
H24 H 0.1019 0.6497 0.6288 0.038 Uiso 1 1 calc R
C25 C 0.0340(3) 0.56473(13) 0.65622(12) 0.0333(7) Uani 1 1 d .
C26 C 0.0654(3) 0.50718(14) 0.68225(14) 0.0460(8) Uani 1 1 d .
H26 H 0.1565 0.4991 0.6974 0.055 Uiso 1 1 calc R
C27 C -0.0322(4) 0.46203(17) 0.68645(17) 0.0617(11) Uani 1 1 d .
H27 H -0.0088 0.4235 0.7050 0.074 Uiso 1 1 calc R
C28 C -0.1633(5) 0.4727(2) 0.66374(18) 0.0710(12) Uani 1 1 d .
H28 H -0.2305 0.4413 0.6660 0.085 Uiso 1 1 calc R
C29 C -0.1980(4) 0.5281(2) 0.63796(17) 0.0690(12) Uani 1 1 d .
H29 H -0.2893 0.5352 0.6225 0.083 Uiso 1 1 calc R
C30 C -0.0980(3) 0.57527(17) 0.63403(14) 0.0496(9) Uani 1 1 d .
H30 H -0.1223 0.6140 0.6161 0.060 Uiso 1 1 calc R
C34 C 0.3993(5) 0.57661(19) 1.03614(17) 0.0905(14) Uani 1 1 d U
H34A H 0.3906 0.5310 1.0351 0.136 Uiso 1 1 calc R
H34B H 0.3786 0.5920 1.0739 0.136 Uiso 1 1 calc R
H34C H 0.4927 0.5884 1.0294 0.136 Uiso 1 1 calc R
C35 C 0.1654(6) 0.5902(3) 1.00348(19) 0.1062(16) Uani 1 1 d U
H35A H 0.1482 0.5453 0.9993 0.159 Uiso 1 1 calc R
H35B H 0.1027 0.6131 0.9760 0.159 Uiso 1 1 calc R
H35C H 0.1511 0.6032 1.0427 0.159 Uiso 1 1 calc R
C36 C -0.0874(3) 0.64884(12) 0.85151(11) 0.0270(6) Uani 1 1 d .
C37 C -0.1648(3) 0.59401(12) 0.85878(11) 0.0295(6) Uani 1 1 d .
C38 C -0.2426(3) 0.59002(15) 0.90531(12) 0.0426(8) Uani 1 1 d .
H38 H -0.2914 0.5526 0.9110 0.051 Uiso 1 1 calc R
C39 C -0.2514(3) 0.63869(17) 0.94371(13) 0.0516(9) Uani 1 1 d .
H39 H -0.3073 0.6353 0.9746 0.062 Uiso 1 1 calc R
C40 C -0.1773(3) 0.69226(16) 0.93625(13) 0.0453(8) Uani 1 1 d .
H40 H -0.1828 0.7258 0.9626 0.054 Uiso 1 1 calc R
C41 C -0.0949(3) 0.69864(13) 0.89134(12) 0.0332(6) Uani 1 1 d .
C42 C -0.0152(3) 0.75875(13) 0.88740(13) 0.0411(8) Uani 1 1 d .
H42 H 0.0400 0.7550 0.8537 0.049 Uiso 1 1 calc R
C43 C 0.0843(4) 0.77000(16) 0.94088(15) 0.0576(10) Uani 1 1 d .
H43A H 0.0329 0.7756 0.9745 0.086 Uiso 1 1 calc R
H43B H 0.1383 0.8076 0.9353 0.086 Uiso 1 1 calc R
H43C H 0.1453 0.7340 0.9471 0.086 Uiso 1 1 calc R
C44 C -0.1105(4) 0.81499(15) 0.87642(17) 0.0640(10) Uani 1 1 d .
H44A H -0.1716 0.8077 0.8415 0.096 Uiso 1 1 calc R
H44B H -0.0562 0.8526 0.8716 0.096 Uiso 1 1 calc R
H44C H -0.1647 0.8205 0.9092 0.096 Uiso 1 1 calc R
C45 C -0.1608(3) 0.53720(12) 0.81904(12) 0.0343(7) Uani 1 1 d .
H45 H -0.1196 0.5515 0.7837 0.041 Uiso 1 1 calc RD
C46 C -0.0681(4) 0.48691(15) 0.84653(16) 0.0578(9) Uani 1 1 d .
H46A H 0.0220 0.5047 0.8580 0.087 Uiso 1 1 calc R
H46B H -0.0592 0.4531 0.8189 0.087 Uiso 1 1 calc R
H46C H -0.1072 0.4704 0.8805 0.087 Uiso 1 1 calc R
C47 C -0.3000(3) 0.51085(15) 0.79956(16) 0.0522(9) Uani 1 1 d .
H47A H -0.2903 0.4766 0.7725 0.078 Uiso 1 1 calc R
H47B H -0.3571 0.5437 0.7807 0.078 Uiso 1 1 calc R
H47C H -0.3429 0.4952 0.8330 0.078 Uiso 1 1 calc R
C48 C 0.2631(3) 0.58878(13) 0.62234(11) 0.0300(6) Uani 1 1 d .
C49 C 0.1352(4) 0.61541(17) 0.50293(14) 0.0587(10) Uani 1 1 d .
H49A H 0.1294 0.6028 0.4625 0.088 Uiso 1 1 calc R
H49B H 0.1645 0.6591 0.5064 0.088 Uiso 1 1 calc R
H49C H 0.0454 0.6109 0.5174 0.088 Uiso 1 1 calc R
C50 C 0.2120(4) 0.48166(16) 0.53668(15) 0.0637(11) Uani 1 1 d .
H50A H 0.2816 0.4554 0.5575 0.096 Uiso 1 1 calc R
H50B H 0.2048 0.4708 0.4958 0.096 Uiso 1 1 calc R
H50C H 0.1239 0.4747 0.5520 0.096 Uiso 1 1 calc R
C51 C 0.4345(3) 0.57816(16) 0.52344(14) 0.0525(9) Uani 1 1 d .
H51A H 0.4997 0.5514 0.5462 0.079 Uiso 1 1 calc R
H51B H 0.4599 0.6220 0.5298 0.079 Uiso 1 1 calc R
H51C H 0.4356 0.5681 0.4826 0.079 Uiso 1 1 calc R

loop_
_atom_site_aniso_label
_atom_site_aniso_U_11
_atom_site_aniso_U_22
_atom_site_aniso_U_33
_atom_site_aniso_U_23
_atom_site_aniso_U_13
_atom_site_aniso_U_12
Sc1 0.0288(3) 0.0167(2) 0.0300(3) 0.0000(2) 0.0077(2) 0.0000(2)
Si1 0.0407(5) 0.0379(4) 0.0258(4) -0.0009(3) 0.0035(3) -0.0043(4)
N1 0.0295(13) 0.0196(11) 0.0359(13) 0.0002(9) -0.0040(10) -0.0020(9)
N2 0.0327(14) 0.0281(12) 0.0287(12) 0.0007(9) -0.0017(10) 0.0018(10)
N3 0.0531(17) 0.0278(12) 0.0324(13) 0.0030(10) 0.0122(12) 0.0104(11)
N4 0.159(3) 0.0597(19) 0.0341(16) 0.0070(14) 0.019(2) -0.014(2)
N5 0.0348(14) 0.0242(12) 0.0421(14) -0.0091(10) 0.0136(11) -0.0054(10)
N6 0.039(2) 0.182(4) 0.0415(18) -0.021(2) -0.0043(15) 0.030(2)
N7 0.0348(17) 0.078(2) 0.0303(14) -0.0101(13) 0.0075(13) 0.0080(14)
O1 0.0359(12) 0.0270(9) 0.0324(10) -0.0056(8) 0.0060(8) -0.0011(8)
C1 0.074(3) 0.0214(15) 0.071(2) -0.0034(15) -0.0241(19) 0.0051(16)
C2 0.0372(18) 0.0213(13) 0.0458(18) 0.0022(12) -0.0017(13) -0.0025(12)
C3 0.0459(19) 0.0172(13) 0.0434(17) -0.0040(12) -0.0019(14) -0.0030(12)
C4 0.0391(18) 0.0280(14) 0.0306(15) -0.0026(11) 0.0008(12) -0.0069(12)
C5 0.054(2) 0.0418(18) 0.0424(18) -0.0082(14) -0.0096(15) -0.0027(15)
C6 0.042(2) 0.0472(18) 0.0431(18) -0.0074(14) -0.0130(14) 0.0095(15)
C7 0.046(2) 0.0410(17) 0.0345(16) -0.0058(13) -0.0087(14) 0.0167(15)
C8 0.125(3) 0.0362(18) 0.0388(19) 0.0061(15) 0.025(2) 0.019(2)
C9 0.128(4) 0.048(2) 0.044(2) 0.0055(17) 0.011(2) -0.008(2)
C10 0.072(2) 0.0299(16) 0.0456(19) 0.0002(14) 0.0140(17) 0.0128(15)
C11 0.0355(18) 0.0173(13) 0.0443(17) 0.0046(11) -0.0132(13) -0.0003(12)
C12 0.0342(19) 0.0265(15) 0.060(2) -0.0016(14) -0.0110(15) 0.0010(13)
C13 0.044(2) 0.0437(19) 0.068(2) -0.0012(17) -0.0222(18) -0.0007(16)
C14 0.064(3) 0.048(2) 0.053(2) 0.0093(16) -0.0347(19) -0.0060(18)
C15 0.058(2) 0.0422(18) 0.0410(18) 0.0143(14) -0.0153(16) -0.0079(16)
C16 0.045(2) 0.0250(14) 0.0413(17) 0.0084(12) -0.0120(14) -0.0059(13)
C17 0.043(2) 0.0528(19) 0.0377(17) 0.0068(14) -0.0062(14) -0.0152(16)
C18 0.080(3) 0.046(2) 0.178(5) 0.001(3) 0.003(3) -0.034(2)
C19 0.048(2) 0.068(3) 0.086(3) -0.002(2) 0.005(2) -0.017(2)
C20 0.0306(19) 0.0445(18) 0.073(2) -0.0114(16) -0.0035(16) 0.0068(15)
C21 0.053(3) 0.056(2) 0.125(4) -0.024(2) -0.007(2) 0.0186(19)
C22 0.037(2) 0.057(2) 0.081(3) -0.0128(19) 0.0062(18) -0.0082(17)
C24 0.0344(17) 0.0276(14) 0.0321(15) -0.0023(11) 0.0012(12) 0.0048(12)
C25 0.0286(17) 0.0373(16) 0.0346(15) -0.0130(12) 0.0063(12) -0.0012(13)
C26 0.050(2) 0.0324(16) 0.057(2) -0.0057(14) 0.0124(16) -0.0068(15)
C27 0.073(3) 0.046(2) 0.069(3) -0.0158(18) 0.027(2) -0.0222(19)
C28 0.076(3) 0.069(3) 0.072(3) -0.027(2) 0.030(2) -0.036(2)
C29 0.034(2) 0.103(3) 0.070(3) -0.034(2) 0.0086(18) -0.015(2)
C30 0.033(2) 0.063(2) 0.053(2) -0.0149(17) 0.0048(15) 0.0029(16)
C34 0.157(4) 0.065(3) 0.051(2) 0.018(2) 0.022(3) -0.023(3)
C35 0.159(4) 0.109(4) 0.051(3) 0.014(2) 0.009(3) 0.020(4)
C36 0.0232(15) 0.0277(14) 0.0301(14) 0.0025(11) 0.0025(11) 0.0057(11)
C37 0.0290(16) 0.0304(14) 0.0292(15) 0.0041(11) 0.0031(12) 0.0012(12)
C38 0.045(2) 0.0484(18) 0.0354(17) 0.0049(14) 0.0080(14) -0.0157(15)
C39 0.052(2) 0.074(2) 0.0313(17) -0.0061(16) 0.0153(15) -0.0175(18)
C40 0.046(2) 0.058(2) 0.0332(16) -0.0133(14) 0.0109(14) -0.0073(16)
C41 0.0298(17) 0.0366(15) 0.0334(15) -0.0055(12) 0.0045(12) 0.0007(13)
C42 0.046(2) 0.0346(16) 0.0456(18) -0.0154(13) 0.0174(15) -0.0026(14)
C43 0.057(2) 0.053(2) 0.064(2) -0.0262(17) 0.0109(18) -0.0117(17)
C44 0.081(3) 0.0396(19) 0.075(3) -0.0043(18) 0.026(2) 0.0088(19)
C45 0.0365(18) 0.0264(14) 0.0411(16) 0.0034(12) 0.0099(13) -0.0038(12)
C46 0.056(2) 0.0433(19) 0.073(3) 0.0005(17) -0.0007(18) 0.0136(17)
C47 0.043(2) 0.0463(19) 0.067(2) -0.0186(17) -0.0008(17) -0.0018(16)
C48 0.0287(17) 0.0358(15) 0.0252(14) 0.0011(11) 0.0003(12) -0.0012(12)
C49 0.061(2) 0.076(3) 0.0367(19) 0.0032(17) -0.0067(16) 0.0039(19)
C50 0.095(3) 0.053(2) 0.044(2) -0.0141(16) 0.0118(19) -0.025(2)
C51 0.057(2) 0.058(2) 0.0456(19) -0.0026(16) 0.0205(16) 0.0030(17)

loop_
_atom_type_symbol
_atom_type_description
_atom_type_scat_dispersion_real
_atom_type_scat_dispersion_imag
_atom_type_scat_source
C C 0.0033 0.0016 'International Tables Vol C Tables 4.2.6.8 and 6.1.1.4'
H H 0.0000 0.0000 'International Tables Vol C Tables 4.2.6.8 and 6.1.1.4'
N N 0.0061 0.0033 'International Tables Vol C Tables 4.2.6.8 and 6.1.1.4'
O O 0.0106 0.0060 'International Tables Vol C Tables 4.2.6.8 and 6.1.1.4'
Si Si 0.0817 0.0704 'International Tables Vol C Tables 4.2.6.8 and 6.1.1.4'
Sc Sc 0.2519 0.3716 'International Tables Vol C Tables 4.2.6.8 and 6.1.1.4'

loop_
_geom_angle_atom_site_label_1
_geom_angle_atom_site_label_2
_geom_angle_atom_site_label_3
_geom_angle
O1 Sc1 N5 105.04(9)
O1 Sc1 N2 126.28(8)
N5 Sc1 N2 126.48(9)
O1 Sc1 N1 100.72(8)
N5 Sc1 N1 104.19(9)
N2 Sc1 N1 82.13(8)
O1 Sc1 N3 91.66(8)
N5 Sc1 N3 91.92(9)
N2 Sc1 N3 74.16(8)
N1 Sc1 N3 156.18(9)
C50 Si1 C51 110.58(17)
C50 Si1 C48 110.68(14)
C51 Si1 C48 107.38(14)
C50 Si1 C49 110.18(18)
C51 Si1 C49 110.19(16)
C48 Si1 C49 107.74(14)
C2 N1 C11 118.6(2)
C2 N1 Sc1 126.99(18)
C11 N1 Sc1 114.42(15)
C4 N2 C6 116.7(2)
C4 N2 Sc1 125.71(18)
C6 N2 Sc1 116.46(17)
C7 N3 C10 109.3(2)
C7 N3 C8 116.5(3)
C10 N3 C8 109.0(2)
C7 N3 Sc1 100.21(16)
C10 N3 Sc1 115.08(19)
C8 N3 Sc1 106.69(18)
C34 N4 C35 110.5(3)
C34 N4 C9 109.1(4)
C35 N4 C9 113.5(4)
C36 N5 Sc1 151.92(19)
C36 N5 H5 104.0
Sc1 N5 H5 104.0
N6 N7 C48 178.3(4)
C24 O1 Sc1 155.51(17)
C2 C1 H1A 109.5
C2 C1 H1B 109.5
H1A C1 H1B 109.5
C2 C1 H1C 109.5
H1A C1 H1C 109.5
H1B C1 H1C 109.5
N1 C2 C3 123.0(2)
N1 C2 C1 120.8(3)
C3 C2 C1 116.1(2)
C2 C3 C4 128.3(2)
C2 C3 H3 115.9
C4 C3 H3 115.9
N2 C4 C3 123.6(2)
N2 C4 C5 119.5(3)
C3 C4 C5 116.9(2)
C4 C5 H5A 109.5
C4 C5 H5B 109.5
H5A C5 H5B 109.5
C4 C5 H5C 109.5
H5A C5 H5C 109.5
H5B C5 H5C 109.5
N2 C6 C7 108.7(2)
N2 C6 H6A 109.9
C7 C6 H6A 109.9
N2 C6 H6B 109.9
C7 C6 H6B 109.9
H6A C6 H6B 108.3
N3 C7 C6 110.8(2)
N3 C7 H7A 109.5
C6 C7 H7A 109.5
N3 C7 H7B 109.5
C6 C7 H7B 109.5
H7A C7 H7B 108.1
C9 C8 N3 119.1(3)
C9 C8 H8A 107.5
N3 C8 H8A 107.5
C9 C8 H8B 107.5
N3 C8 H8B 107.5
H8A C8 H8B 107.0
C8 C9 N4 110.6(3)
C8 C9 H9A 109.5
N4 C9 H9A 109.5
C8 C9 H9B 109.5
N4 C9 H9B 109.5
H9A C9 H9B 108.1
N3 C10 H10A 109.5
N3 C10 H10B 109.5
H10A C10 H10B 109.5
N3 C10 H10C 109.5
H10A C10 H10C 109.5
H10B C10 H10C 109.5
C12 C11 C16 121.1(3)
C12 C11 N1 121.2(3)
C16 C11 N1 117.6(2)
C13 C12 C11 118.5(3)
C13 C12 C20 118.6(3)
C11 C12 C20 122.8(3)
C14 C13 C12 121.1(3)
C14 C13 H13 119.5
C12 C13 H13 119.5
C13 C14 C15 120.0(3)
C13 C14 H14 120.0
C15 C14 H14 120.0
C14 C15 C16 121.1(3)
C14 C15 H15 119.5
C16 C15 H15 119.5
C15 C16 C11 118.3(3)
C15 C16 C17 119.4(3)
C11 C16 C17 122.4(3)
C19 C17 C16 113.3(3)
C19 C17 C18 108.1(3)
C16 C17 C18 110.7(3)
C19 C17 H17 108.2
C16 C17 H17 108.2
C18 C17 H17 108.2
C17 C18 H18A 109.5
C17 C18 H18B 109.5
H18A C18 H18B 109.5
C17 C18 H18C 109.5
H18A C18 H18C 109.5
H18B C18 H18C 109.5
C17 C19 H19A 109.5
C17 C19 H19B 109.5
H19A C19 H19B 109.5
C17 C19 H19C 109.5
H19A C19 H19C 109.5
H19B C19 H19C 109.5
C12 C20 C22 112.2(3)
C12 C20 C21 111.2(3)
C22 C20 C21 109.7(3)
C12 C20 H20 107.9
C22 C20 H20 107.9
C21 C20 H20 107.9
C20 C21 H21A 109.5
C20 C21 H21B 109.5
H21A C21 H21B 109.5
C20 C21 H21C 109.5
H21A C21 H21C 109.5
H21B C21 H21C 109.5
C20 C22 H22A 109.5
C20 C22 H22B 109.5
H22A C22 H22B 109.5
C20 C22 H22C 109.5
H22A C22 H22C 109.5
H22B C22 H22C 109.5
O1 C24 C25 111.5(2)
O1 C24 C48 111.4(2)
C25 C24 C48 110.5(2)
O1 C24 H24 107.8
C25 C24 H24 107.8
C48 C24 H24 107.8
C30 C25 C26 118.3(3)
C30 C25 C24 120.8(3)
C26 C25 C24 120.9(3)
C27 C26 C25 121.6(3)
C27 C26 H26 119.2
C25 C26 H26 119.2
C28 C27 C26 119.7(4)
C28 C27 H27 120.2
C26 C27 H27 120.2
C29 C28 C27 120.5(4)
C29 C28 H28 119.8
C27 C28 H28 119.8
C28 C29 C30 120.1(4)
C28 C29 H29 119.9
C30 C29 H29 119.9
C25 C30 C29 119.8(4)
C25 C30 H30 120.1
C29 C30 H30 120.1
N4 C34 H34A 109.5
N4 C34 H34B 109.5
H34A C34 H34B 109.5
N4 C34 H34C 109.5
H34A C34 H34C 109.5
H34B C34 H34C 109.5
N4 C35 H35A 109.5
N4 C35 H35B 109.5
H35A C35 H35B 109.5
N4 C35 H35C 109.5
H35A C35 H35C 109.5
H35B C35 H35C 109.5
N5 C36 C37 121.7(2)
N5 C36 C41 119.5(2)
C37 C36 C41 118.8(2)
C38 C37 C36 119.1(3)
C38 C37 C45 118.2(2)
C36 C37 C45 122.7(2)
C39 C38 C37 122.2(3)
C39 C38 H38 118.9
C37 C38 H38 118.9
C40 C39 C38 118.6(3)
C40 C39 H39 120.7
C38 C39 H39 120.7
C39 C40 C41 122.0(3)
C39 C40 H40 119.0
C41 C40 H40 119.0
C40 C41 C36 119.3(3)
C40 C41 C42 118.1(3)
C36 C41 C42 122.6(2)
C41 C42 C43 112.3(3)
C41 C42 C44 111.4(3)
C43 C42 C44 110.4(3)
C41 C42 H42 107.5
C43 C42 H42 107.5
C44 C42 H42 107.5
C42 C43 H43A 109.5
C42 C43 H43B 109.5
H43A C43 H43B 109.5
C42 C43 H43C 109.5
H43A C43 H43C 109.5
H43B C43 H43C 109.5
C42 C44 H44A 109.5
C42 C44 H44B 109.5
H44A C44 H44B 109.5
C42 C44 H44C 109.5
H44A C44 H44C 109.5
H44B C44 H44C 109.5
C47 C45 C46 110.8(3)
C47 C45 C37 113.9(2)
C46 C45 C37 110.8(3)
C47 C45 H45 107.0
C46 C45 H45 107.0
C37 C45 H45 107.0
C45 C46 H46A 109.5
C45 C46 H46B 109.5
H46A C46 H46B 109.5
C45 C46 H46C 109.5
H46A C46 H46C 109.5
H46B C46 H46C 109.5
C45 C47 H47A 109.5
C45 C47 H47B 109.5
H47A C47 H47B 109.5
C45 C47 H47C 109.5
H47A C47 H47C 109.5
H47B C47 H47C 109.5
N7 C48 C24 115.8(2)
N7 C48 Si1 117.2(2)
C24 C48 Si1 127.0(2)
Si1 C49 H49A 109.5
Si1 C49 H49B 109.5
H49A C49 H49B 109.5
Si1 C49 H49C 109.5
H49A C49 H49C 109.5
H49B C49 H49C 109.5
Si1 C50 H50A 109.5
Si1 C50 H50B 109.5
H50A C50 H50B 109.5
Si1 C50 H50C 109.5
H50A C50 H50C 109.5
H50B C50 H50C 109.5
Si1 C51 H51A 109.5
Si1 C51 H51B 109.5
H51A C51 H51B 109.5
Si1 C51 H51C 109.5
H51A C51 H51C 109.5
H51B C51 H51C 109.5

loop_
_geom_bond_atom_site_label_1
_geom_bond_atom_site_label_2
_geom_bond_distance
Sc1 O1 1.9177(18)
Sc1 N5 2.037(2)
Sc1 N2 2.197(2)
Sc1 N1 2.207(2)
Sc1 N3 2.367(2)
Si1 C50 1.854(3)
Si1 C51 1.854(3)
Si1 C48 1.860(3)
Si1 C49 1.863(3)
N1 C2 1.333(3)
N1 C11 1.453(3)
N2 C4 1.336(3)
N2 C6 1.476(4)
N3 C7 1.471(4)
N3 C10 1.479(4)
N3 C8 1.486(4)
N4 C34 1.436(6)
N4 C35 1.456(6)
N4 C9 1.464(5)
N5 C36 1.401(3)
N5 H5 0.8800
N6 N7 1.145(4)
N7 C48 1.289(4)
O1 C24 1.394(3)
C1 C2 1.510(4)
C1 H1A 0.9800
C1 H1B 0.9800
C1 H1C 0.9800
C2 C3 1.402(4)
C3 C4 1.403(4)
C3 H3 0.9500
C4 C5 1.524(4)
C5 H5A 0.9800
C5 H5B 0.9800
C5 H5C 0.9800
C6 C7 1.514(4)
C6 H6A 0.9900
C6 H6B 0.9900
C7 H7A 0.9900
C7 H7B 0.9900
C8 C9 1.455(5)
C8 H8A 0.9900
C8 H8B 0.9900
C9 H9A 0.9900
C9 H9B 0.9900
C10 H10A 0.9800
C10 H10B 0.9800
C10 H10C 0.9800
C11 C12 1.400(4)
C11 C16 1.408(4)
C12 C13 1.398(5)
C12 C20 1.527(5)
C13 C14 1.380(5)
C13 H13 0.9500
C14 C15 1.381(5)
C14 H14 0.9500
C15 C16 1.399(4)
C15 H15 0.9500
C16 C17 1.526(4)
C17 C19 1.507(5)
C17 C18 1.539(5)
C17 H17 1.0000
C18 H18A 0.9800
C18 H18B 0.9800
C18 H18C 0.9800
C19 H19A 0.9800
C19 H19B 0.9800
C19 H19C 0.9800
C20 C22 1.534(4)
C20 C21 1.543(4)
C20 H20 1.0000
C21 H21A 0.9800
C21 H21B 0.9800
C21 H21C 0.9800
C22 H22A 0.9800
C22 H22B 0.9800
C22 H22C 0.9800
C24 C25 1.524(4)
C24 C48 1.534(4)
C24 H24 1.0000
C25 C30 1.372(4)
C25 C26 1.396(4)
C26 C27 1.373(4)
C26 H26 0.9500
C27 C28 1.369(6)
C27 H27 0.9500
C28 C29 1.359(6)
C28 H28 0.9500
C29 C30 1.420(5)
C29 H29 0.9500
C30 H30 0.9500
C34 H34A 0.9800
C34 H34B 0.9800
C34 H34C 0.9800
C35 H35A 0.9800
C35 H35B 0.9800
C35 H35C 0.9800
C36 C37 1.419(4)
C36 C41 1.422(4)
C37 C38 1.389(4)
C37 C45 1.533(4)
C38 C39 1.383(4)
C38 H38 0.9500
C39 C40 1.379(4)
C39 H39 0.9500
C40 C41 1.391(4)
C40 H40 0.9500
C41 C42 1.515(4)
C42 C43 1.534(4)
C42 C44 1.534(4)
C42 H42 1.0000
C43 H43A 0.9800
C43 H43B 0.9800
C43 H43C 0.9800
C44 H44A 0.9800
C44 H44B 0.9800
C44 H44C 0.9800
C45 C47 1.513(4)
C45 C46 1.516(4)
C45 H45 1.0000
C46 H46A 0.9800
C46 H46B 0.9800
C46 H46C 0.9800
C47 H47A 0.9800
C47 H47B 0.9800
C47 H47C 0.9800
C49 H49A 0.9800
C49 H49B 0.9800
C49 H49C 0.9800
C50 H50A 0.9800
C50 H50B 0.9800
C50 H50C 0.9800
C51 H51A 0.9800
C51 H51B 0.9800
C51 H51C 0.9800

loop_
_geom_torsion_atom_site_label_1
_geom_torsion_atom_site_label_2
_geom_torsion_atom_site_label_3
_geom_torsion_atom_site_label_4
_geom_torsion
O1 Sc1 N1 C2 -153.3(2)
N5 Sc1 N1 C2 98.0(2)
N2 Sc1 N1 C2 -27.7(2)
N3 Sc1 N1 C2 -33.2(4)
O1 Sc1 N1 C11 24.7(2)
N5 Sc1 N1 C11 -84.0(2)
N2 Sc1 N1 C11 150.3(2)
N3 Sc1 N1 C11 144.9(2)
O1 Sc1 N2 C4 128.9(2)
N5 Sc1 N2 C4 -70.5(2)
N1 Sc1 N2 C4 31.3(2)
N3 Sc1 N2 C4 -150.9(2)
O1 Sc1 N2 C6 -63.5(2)
N5 Sc1 N2 C6 97.0(2)
N1 Sc1 N2 C6 -161.1(2)
N3 Sc1 N2 C6 16.6(2)
O1 Sc1 N3 C7 88.65(16)
N5 Sc1 N3 C7 -166.24(16)
N2 Sc1 N3 C7 -38.73(15)
N1 Sc1 N3 C7 -33.1(3)
O1 Sc1 N3 C10 -28.4(2)
N5 Sc1 N3 C10 76.7(2)
N2 Sc1 N3 C10 -155.8(2)
N1 Sc1 N3 C10 -150.2(2)
O1 Sc1 N3 C8 -149.5(2)
N5 Sc1 N3 C8 -44.4(2)
N2 Sc1 N3 C8 83.1(2)
N1 Sc1 N3 C8 88.7(3)
O1 Sc1 N5 C36 166.1(4)
N2 Sc1 N5 C36 2.3(4)
N1 Sc1 N5 C36 -88.4(4)
N3 Sc1 N5 C36 73.9(4)
N5 Sc1 O1 C24 56.4(4)
N2 Sc1 O1 C24 -139.7(4)
N1 Sc1 O1 C24 -51.6(4)
N3 Sc1 O1 C24 148.8(4)
C11 N1 C2 C3 -165.0(3)
Sc1 N1 C2 C3 12.9(4)
C11 N1 C2 C1 14.7(4)
Sc1 N1 C2 C1 -167.3(2)
N1 C2 C3 C4 13.9(5)
C1 C2 C3 C4 -165.9(3)
C6 N2 C4 C3 171.5(3)
Sc1 N2 C4 C3 -20.9(4)
C6 N2 C4 C5 -7.2(4)
Sc1 N2 C4 C5 160.4(2)
C2 C3 C4 N2 -9.5(5)
C2 C3 C4 C5 169.2(3)
C4 N2 C6 C7 178.1(2)
Sc1 N2 C6 C7 9.4(3)
C10 N3 C7 C6 179.9(2)
C8 N3 C7 C6 -56.0(3)
Sc1 N3 C7 C6 58.6(2)
N2 C6 C7 N3 -48.3(3)
C7 N3 C8 C9 -62.7(4)
C10 N3 C8 C9 61.5(4)
Sc1 N3 C8 C9 -173.6(3)
N3 C8 C9 N4 162.4(3)
C34 N4 C9 C8 -169.8(4)
C35 N4 C9 C8 66.5(5)
C2 N1 C11 C12 -97.7(3)
Sc1 N1 C11 C12 84.1(3)
C2 N1 C11 C16 85.1(3)
Sc1 N1 C11 C16 -93.1(2)
C16 C11 C12 C13 0.6(4)
N1 C11 C12 C13 -176.5(2)
C16 C11 C12 C20 -177.7(3)
N1 C11 C12 C20 5.2(4)
C11 C12 C13 C14 -0.4(5)
C20 C12 C13 C14 177.9(3)
C12 C13 C14 C15 0.1(5)
C13 C14 C15 C16 -0.1(5)
C14 C15 C16 C11 0.3(4)
C14 C15 C16 C17 -179.3(3)
C12 C11 C16 C15 -0.5(4)
N1 C11 C16 C15 176.7(2)
C12 C11 C16 C17 179.1(3)
N1 C11 C16 C17 -3.7(4)
C15 C16 C17 C19 -51.3(4)
C11 C16 C17 C19 129.1(3)
C15 C16 C17 C18 70.3(4)
C11 C16 C17 C18 -109.3(4)
C13 C12 C20 C22 55.5(4)
C11 C12 C20 C22 -126.3(3)
C13 C12 C20 C21 -67.8(4)
C11 C12 C20 C21 110.5(3)
Sc1 O1 C24 C25 -72.7(5)
Sc1 O1 C24 C48 163.4(3)
O1 C24 C25 C30 111.7(3)
C48 C24 C25 C30 -123.8(3)
O1 C24 C25 C26 -68.1(3)
C48 C24 C25 C26 56.3(3)
C30 C25 C26 C27 -0.7(4)
C24 C25 C26 C27 179.2(3)
C25 C26 C27 C28 1.2(5)
C26 C27 C28 C29 -1.1(6)
C27 C28 C29 C30 0.4(6)
C26 C25 C30 C29 -0.1(4)
C24 C25 C30 C29 -179.9(3)
C28 C29 C30 C25 0.2(5)
Sc1 N5 C36 C37 -147.1(3)
Sc1 N5 C36 C41 30.8(5)
N5 C36 C37 C38 176.2(3)
C41 C36 C37 C38 -1.7(4)
N5 C36 C37 C45 -0.5(4)
C41 C36 C37 C45 -178.4(2)
C36 C37 C38 C39 2.5(5)
C45 C37 C38 C39 179.5(3)
C37 C38 C39 C40 -1.8(5)
C38 C39 C40 C41 0.2(5)
C39 C40 C41 C36 0.6(5)
C39 C40 C41 C42 -178.8(3)
N5 C36 C41 C40 -177.8(3)
C37 C36 C41 C40 0.1(4)
N5 C36 C41 C42 1.6(4)
C37 C36 C41 C42 179.5(3)
C40 C41 C42 C43 60.3(4)
C36 C41 C42 C43 -119.0(3)
C40 C41 C42 C44 -64.0(4)
C36 C41 C42 C44 116.6(3)
C38 C37 C45 C47 49.0(4)
C36 C37 C45 C47 -134.2(3)
C38 C37 C45 C46 -76.7(3)
C36 C37 C45 C46 100.1(3)
N6 N7 C48 C24 -115(13)
N6 N7 C48 Si1 66(13)
O1 C24 C48 N7 12.4(3)
C25 C24 C48 N7 -112.1(3)
O1 C24 C48 Si1 -168.79(18)
C25 C24 C48 Si1 66.7(3)
C50 Si1 C48 N7 90.0(3)
C51 Si1 C48 N7 -30.8(3)
C49 Si1 C48 N7 -149.4(2)
C50 Si1 C48 C24 -88.8(3)
C51 Si1 C48 C24 150.4(2)
C49 Si1 C48 C24 31.8(3)
